data_9001706
loop_
_publ_author_name
'Gasparik, T.'
'Parise, J. B.'
'Eiben, B. A.'
'Hriljac, J. A.'

_publ_section_title
;
 Stability and structure of a new high-pressure silicate, Na1.8Ca1.1Si6O14
 Sample: data collected on an image plate
 Note: U(2,3) for Si2, Na/Ca altered to match symmetry constraints.
;
_journal_name_full 'American Mineralogist'
_journal_page_first 1269
_journal_page_last 1276
_journal_volume 80
_journal_year 1995
_chemical_formula_structural Na1.8Ca1.1Si6O14
_chemical_formula_sum 'Ca1.11 Na1.8 O14 Si6'
_space_group_IT_number 150
_symmetry_space_group_name_Hall 'P 3 2"'
_symmetry_space_group_name_H-M 'P 3 2 1'
_cell_angle_alpha 90
_cell_angle_beta 90
_cell_angle_gamma 120
_cell_length_a 7.903
_cell_length_b 7.903
_cell_length_c 4.595
_cell_formula_units_Z 1
_cell_volume 248.542
_database_code_amcsd 0001762
_exptl_crystal_density_diffrn 3.196
_cod_original_formula_sum 'Si6 Na1.8 Ca1.11 O14'
_cod_database_code 9001706

loop_
_symmetry_equiv_pos_as_xyz
x,y,z
y,x,-z
-y,x-y,z
-x,-x+y,-z
-x+y,-x,z
x-y,-y,-z

loop_
_atom_site_aniso_label
_atom_site_aniso_U_11
_atom_site_aniso_U_22
_atom_site_aniso_U_33
_atom_site_aniso_U_12
_atom_site_aniso_U_13
_atom_site_aniso_U_23
Si1 0.00390 0.00390 0.00480 0.00195 0.00000 0.00000
Si2 0.00310 0.00310 0.00320 0.00130 -0.00020 0.00020
Si3 0.00340 0.00340 0.00270 0.00170 0.00000 0.00000
Na 0.00830 0.00830 0.00880 0.00280 0.00050 -0.00050
Ca 0.00830 0.00830 0.00880 0.00280 0.00050 -0.00050
O1 0.01640 0.00490 0.00770 0.00540 -0.00340 -0.00070
O2 0.01940 0.01940 0.00530 0.00970 0.00000 0.00000
O3 0.00530 0.00490 0.00470 0.00230 -0.00170 -0.00110

loop_
_atom_site_label
_atom_site_fract_x
_atom_site_fract_y
_atom_site_fract_z
_atom_site_occupancy
Si1 0.66667 0.33333 0.49010 1.00000
Si2 0.74762 0.74762 0.50000 1.00000
Si3 0.00000 0.00000 0.00000 1.00000
Na 0.41495 0.41495 0.00000 0.60000
Ca 0.41495 0.41495 0.00000 0.37000
O1 0.70180 0.53930 0.35040 1.00000
O2 0.66667 0.33333 0.82950 1.00000
O3 0.89610 0.78990 0.76790 1.00000

loop_
_cod_related_entry_id
_cod_related_entry_database
_cod_related_entry_code
1 AMCSD 0001762
